data_1503875
loop_
_publ_author_name
'Sirasani, Gopal'
'Andrade, Rodrigo B.'

_publ_section_title
;
 Sequential one-pot cyclizations: concise access to the ABCE tetracyclic
 framework of strychnos alkaloids.
;
_journal_issue 10
_journal_name_full 'Organic letters'
_journal_page_first 2085
_journal_page_last 2088
_journal_paper_doi 10.1021/ol9004799
_journal_volume 11
_journal_year 2009
_chemical_formula_sum 'C23 H22 N2 O3'
_chemical_formula_weight 374.43
_space_group_IT_number 14
_symmetry_cell_setting monoclinic
_symmetry_Int_Tables_number 14
_symmetry_space_group_name_Hall '-P 2ybc'
_symmetry_space_group_name_H-M 'P 1 21/c 1'
_atom_sites_solution_hydrogens geom
_atom_sites_solution_primary direct
_audit_creation_method SHELXL-97
_cell_angle_alpha 90.00
_cell_angle_beta 93.688(2)
_cell_angle_gamma 90.00
_cell_formula_units_Z 4
_cell_length_a 8.0163(7)
_cell_length_b 9.4598(8)
_cell_length_c 25.816(2)
_cell_measurement_temperature 143(1)
_cell_volume 1953.6(3)
_computing_data_collection 'CrystalClear (Rigaku, 1999)'
_computing_data_reduction 'CrystalClear (Rigaku, 1999)'
_computing_structure_refinement 'SHELXL-97 (Sheldrick, 1997)'
_computing_structure_solution 'SIR97 (Altomare, 1999)'
_diffrn_ambient_temperature 143(1)
_diffrn_measured_fraction_theta_full 0.996
_diffrn_measured_fraction_theta_max 0.996
_diffrn_measurement_device 'CCD Area Detector'
_diffrn_measurement_device_type 'Rigaku Mercury'
_diffrn_measurement_method 'phi and omega rotations'
_diffrn_radiation_monochromator graphite
_diffrn_radiation_source 'rotating anode'
_diffrn_radiation_type MoK\a
_diffrn_radiation_wavelength 0.71073
_diffrn_reflns_av_R_equivalents 0.0214
_diffrn_reflns_av_sigmaI/netI 0.0166
_diffrn_reflns_limit_h_max 9
_diffrn_reflns_limit_h_min -9
_diffrn_reflns_limit_k_max 11
_diffrn_reflns_limit_k_min -10
_diffrn_reflns_limit_l_max 30
_diffrn_reflns_limit_l_min -30
_diffrn_reflns_number 15485
_diffrn_reflns_theta_full 25.04
_diffrn_reflns_theta_max 25.04
_diffrn_reflns_theta_min 2.55
_exptl_absorpt_coefficient_mu 0.085
_exptl_absorpt_correction_T_max 1.0000
_exptl_absorpt_correction_T_min 0.8566
_exptl_absorpt_correction_type multi-scan
_exptl_crystal_density_diffrn 1.273
_exptl_crystal_density_method 'not measured'
_exptl_crystal_F_000 792
_exptl_crystal_size_max 0.25
_exptl_crystal_size_mid 0.22
_exptl_crystal_size_min 0.15
_refine_diff_density_max 0.162
_refine_diff_density_min -0.180
_refine_diff_density_rms 0.038
_refine_ls_extinction_method none
_refine_ls_goodness_of_fit_ref 1.004
_refine_ls_hydrogen_treatment constr
_refine_ls_matrix_type full
_refine_ls_number_parameters 342
_refine_ls_number_reflns 3458
_refine_ls_number_restraints 0
_refine_ls_restrained_S_all 1.004
_refine_ls_R_factor_all 0.0468
_refine_ls_R_factor_gt 0.0410
_refine_ls_shift/su_max 0.010
_refine_ls_shift/su_mean 0.002
_refine_ls_structure_factor_coef Fsqd
_refine_ls_weighting_details 'calc w=1/[\s^2^(Fo^2^)+(0.0602P)^2^+0.6233P] where P=(Fo^2^+2Fc^2^)/3'
_refine_ls_weighting_scheme calc
_refine_ls_wR_factor_gt 0.1018
_refine_ls_wR_factor_ref 0.1075
_reflns_number_gt 3049
_reflns_number_total 3458
_reflns_threshold_expression >2sigma(I)
_cod_data_source_file ol9004799_si_002.cif
_cod_data_source_block shelxl
_cod_depositor_comments
;
The following automatic conversions were performed:
'_atom_site_symetry_multiplicity' tag replaced with
'_atom_site_symmetry_multiplicity'.

Automatic conversion script
Id: cif_correct_tags 1440 2010-10-19 06:21:57Z saulius 
;
_cod_original_cell_volume 1953.7(3)
_cod_original_sg_symbol_H-M 'P 21/c     '
_cod_database_code 1503875

loop_
_symmetry_equiv_pos_as_xyz
'x, y, z'
'-x, y+1/2, -z+1/2'
'-x, -y, -z'
'x, -y-1/2, z-1/2'

loop_
_atom_site_label
_atom_site_type_symbol
_atom_site_fract_x
_atom_site_fract_y
_atom_site_fract_z
_atom_site_U_iso_or_equiv
_atom_site_adp_type
_atom_site_occupancy
_atom_site_symmetry_multiplicity
_atom_site_calc_flag
C1 C 0.35905(17) 0.80712(15) 0.30685(6) 0.0320(3) Uani 1 1 d
C2 C 0.22895(19) 0.82037(18) 0.26869(6) 0.0401(4) Uani 1 1 d
C3 C 0.2467(2) 0.75447(19) 0.22117(7) 0.0457(4) Uani 1 1 d
C4 C 0.3883(2) 0.67744(18) 0.21162(6) 0.0451(4) Uani 1 1 d
C5 C 0.5162(2) 0.66319(16) 0.25033(6) 0.0381(4) Uani 1 1 d
C6 C 0.50134(17) 0.72917(15) 0.29754(5) 0.0305(3) Uani 1 1 d
C7 C 0.62306(16) 0.73753(15) 0.34456(5) 0.0290(3) Uani 1 1 d
C8 C 0.77952(18) 0.82934(16) 0.33821(6) 0.0341(3) Uani 1 1 d
C9 C 0.90148(16) 0.77631(15) 0.38126(6) 0.0318(3) Uani 1 1 d
C10 C 0.70522(16) 0.59657(15) 0.36152(6) 0.0295(3) Uani 1 1 d
C11 C 0.59135(18) 0.49431(16) 0.38751(6) 0.0329(3) Uani 1 1 d
C12 C 0.48850(17) 0.56391(16) 0.42608(6) 0.0332(3) Uani 1 1 d
C13 C 0.45654(16) 0.70189(16) 0.42648(5) 0.0315(3) Uani 1 1 d
C14 C 0.51534(17) 0.80499(15) 0.38660(5) 0.0305(3) Uani 1 1 d
C15 C 0.94986(18) 0.55349(16) 0.42938(6) 0.0315(3) Uani 1 1 d
C16 C 1.03362(16) 0.43831(15) 0.39985(5) 0.0301(3) Uani 1 1 d
C17 C 1.0291(2) 0.29955(17) 0.41691(6) 0.0415(4) Uani 1 1 d
C18 C 1.1078(2) 0.19296(19) 0.39085(7) 0.0505(4) Uani 1 1 d
C19 C 1.1914(2) 0.22417(19) 0.34741(7) 0.0471(4) Uani 1 1 d
C20 C 1.19544(19) 0.36201(18) 0.32925(7) 0.0410(4) Uani 1 1 d
C21 C 1.11637(18) 0.46845(17) 0.35529(6) 0.0350(3) Uani 1 1 d
C22 C 0.35832(17) 0.75850(17) 0.46889(6) 0.0348(3) Uani 1 1 d
C23 C 0.2505(2) 0.9638(2) 0.50623(7) 0.0498(4) Uani 1 1 d
N1 N 0.37344(16) 0.87032(13) 0.35571(5) 0.0357(3) Uani 1 1 d
N2 N 0.84822(14) 0.64714(12) 0.39560(5) 0.0299(3) Uani 1 1 d
O1 O 1.02747(12) 0.83661(11) 0.39954(4) 0.0405(3) Uani 1 1 d
O2 O 0.29290(13) 0.68743(13) 0.50112(4) 0.0454(3) Uani 1 1 d
O3 O 0.35174(13) 0.90051(11) 0.46804(4) 0.0397(3) Uani 1 1 d
H1 H 0.279(3) 0.8752(19) 0.3723(7) 0.053(5) Uiso 1 1 d
H2 H 0.133(2) 0.8721(19) 0.2752(7) 0.046(5) Uiso 1 1 d
H3 H 0.157(2) 0.762(2) 0.1937(7) 0.054(5) Uiso 1 1 d
H4 H 0.399(2) 0.631(2) 0.1771(8) 0.059(5) Uiso 1 1 d
H5 H 0.615(2) 0.6063(18) 0.2444(6) 0.043(4) Uiso 1 1 d
H8A H 0.830(2) 0.8083(17) 0.3029(7) 0.039(4) Uiso 1 1 d
H8B H 0.762(2) 0.929(2) 0.3409(6) 0.046(5) Uiso 1 1 d
H10 H 0.7473(18) 0.5509(15) 0.3309(6) 0.027(4) Uiso 1 1 d
H11A H 0.519(2) 0.4508(17) 0.3606(6) 0.039(4) Uiso 1 1 d
H11B H 0.659(2) 0.4148(19) 0.4030(6) 0.043(4) Uiso 1 1 d
H12 H 0.4397(19) 0.5056(17) 0.4517(6) 0.035(4) Uiso 1 1 d
H14 H 0.579(2) 0.8820(18) 0.4054(6) 0.040(4) Uiso 1 1 d
H15A H 0.8778(19) 0.5100(16) 0.4544(6) 0.033(4) Uiso 1 1 d
H15B H 1.033(2) 0.6127(17) 0.4473(6) 0.032(4) Uiso 1 1 d
H17 H 0.966(2) 0.278(2) 0.4465(8) 0.055(5) Uiso 1 1 d
H18 H 1.100(3) 0.094(2) 0.4029(8) 0.067(6) Uiso 1 1 d
H19 H 1.249(3) 0.153(2) 0.3286(8) 0.062(6) Uiso 1 1 d
H20 H 1.251(2) 0.3831(19) 0.2981(7) 0.050(5) Uiso 1 1 d
H21 H 1.118(2) 0.564(2) 0.3432(7) 0.046(5) Uiso 1 1 d
H23A H 0.136(3) 0.934(2) 0.4998(7) 0.054(5) Uiso 1 1 d
H23B H 0.264(2) 1.069(2) 0.5005(7) 0.059(5) Uiso 1 1 d
H23C H 0.292(2) 0.929(2) 0.5430(8) 0.061(6) Uiso 1 1 d

loop_
_atom_site_aniso_label
_atom_site_aniso_U_11
_atom_site_aniso_U_22
_atom_site_aniso_U_33
_atom_site_aniso_U_23
_atom_site_aniso_U_13
_atom_site_aniso_U_12
C1 0.0264(7) 0.0316(7) 0.0381(8) 0.0060(6) 0.0033(6) -0.0018(6)
C2 0.0253(7) 0.0455(9) 0.0492(9) 0.0140(7) -0.0010(6) -0.0003(7)
C3 0.0384(9) 0.0530(10) 0.0441(9) 0.0102(8) -0.0108(7) -0.0109(8)
C4 0.0505(10) 0.0465(9) 0.0373(9) 0.0000(7) -0.0040(7) -0.0076(8)
C5 0.0392(8) 0.0380(8) 0.0372(8) 0.0006(6) 0.0039(6) 0.0011(7)
C6 0.0265(7) 0.0307(7) 0.0342(7) 0.0046(6) 0.0008(6) -0.0011(6)
C7 0.0232(7) 0.0301(7) 0.0337(7) 0.0021(6) 0.0017(5) 0.0002(5)
C8 0.0265(7) 0.0319(8) 0.0442(9) 0.0053(6) 0.0037(6) -0.0004(6)
C9 0.0243(7) 0.0305(7) 0.0410(8) -0.0011(6) 0.0049(6) 0.0009(6)
C10 0.0234(7) 0.0294(7) 0.0353(7) -0.0008(6) 0.0002(6) 0.0009(5)
C11 0.0290(7) 0.0289(7) 0.0403(8) 0.0013(6) -0.0014(6) -0.0019(6)
C12 0.0274(7) 0.0373(8) 0.0347(7) 0.0055(6) -0.0005(6) -0.0044(6)
C13 0.0234(7) 0.0386(8) 0.0322(7) 0.0009(6) 0.0003(5) -0.0010(6)
C14 0.0266(7) 0.0304(7) 0.0345(7) -0.0006(6) 0.0011(6) 0.0004(6)
C15 0.0278(7) 0.0329(8) 0.0334(7) 0.0014(6) -0.0027(6) 0.0019(6)
C16 0.0220(6) 0.0330(7) 0.0347(7) 0.0003(6) -0.0031(5) 0.0009(5)
C17 0.0453(9) 0.0373(9) 0.0426(9) 0.0060(7) 0.0088(7) 0.0068(7)
C18 0.0590(11) 0.0359(9) 0.0574(11) 0.0050(8) 0.0110(8) 0.0110(8)
C19 0.0420(9) 0.0435(9) 0.0562(10) -0.0076(8) 0.0066(8) 0.0094(7)
C20 0.0296(8) 0.0520(10) 0.0420(9) -0.0038(7) 0.0064(7) 0.0002(7)
C21 0.0274(7) 0.0366(8) 0.0408(8) 0.0021(7) 0.0017(6) -0.0022(6)
C22 0.0249(7) 0.0448(9) 0.0343(7) 0.0002(7) -0.0016(6) 0.0001(6)
C23 0.0443(10) 0.0571(12) 0.0491(10) -0.0171(9) 0.0112(8) 0.0015(9)
N1 0.0305(7) 0.0368(7) 0.0400(7) 0.0033(5) 0.0049(6) 0.0087(5)
N2 0.0241(6) 0.0282(6) 0.0369(6) 0.0001(5) -0.0013(5) 0.0010(5)
O1 0.0287(5) 0.0365(6) 0.0557(7) -0.0011(5) -0.0018(5) -0.0059(4)
O2 0.0408(6) 0.0577(7) 0.0386(6) 0.0077(5) 0.0100(5) 0.0027(5)
O3 0.0352(6) 0.0430(6) 0.0413(6) -0.0091(5) 0.0059(4) -0.0003(5)

loop_
_atom_type_symbol
_atom_type_description
_atom_type_scat_dispersion_real
_atom_type_scat_dispersion_imag
_atom_type_scat_source
C C 0.0033 0.0016 'International Tables Vol C Tables 4.2.6.8 and 6.1.1.4'
H H 0.0000 0.0000 'International Tables Vol C Tables 4.2.6.8 and 6.1.1.4'
N N 0.0061 0.0033 'International Tables Vol C Tables 4.2.6.8 and 6.1.1.4'
O O 0.0106 0.0060 'International Tables Vol C Tables 4.2.6.8 and 6.1.1.4'

loop_
_geom_angle_atom_site_label_1
_geom_angle_atom_site_label_2
_geom_angle_atom_site_label_3
_geom_angle
C6 C1 C2 120.65(14)
C6 C1 N1 111.25(12)
C2 C1 N1 128.01(14)
C3 C2 C1 117.96(15)
C3 C2 H2 121.7(11)
C1 C2 H2 120.4(11)
C4 C3 C2 121.62(15)
C4 C3 H3 118.7(11)
C2 C3 H3 119.7(11)
C3 C4 C5 119.88(16)
C3 C4 H4 120.6(11)
C5 C4 H4 119.5(11)
C6 C5 C4 119.22(15)
C6 C5 H5 120.3(10)
C4 C5 H5 120.5(10)
C5 C6 C1 120.66(13)
C5 C6 C7 130.17(13)
C1 C6 C7 109.13(12)
C6 C7 C10 115.22(11)
C6 C7 C8 115.58(12)
C10 C7 C8 100.49(11)
C6 C7 C14 102.82(10)
C10 C7 C14 113.65(11)
C8 C7 C14 109.42(12)
C9 C8 C7 103.06(11)
C9 C8 H8A 108.0(9)
C7 C8 H8A 110.6(9)
C9 C8 H8B 111.4(10)
C7 C8 H8B 114.9(10)
H8A C8 H8B 108.7(14)
O1 C9 N2 125.48(13)
O1 C9 C8 127.11(13)
N2 C9 C8 107.40(12)
N2 C10 C11 114.13(12)
N2 C10 C7 100.96(10)
C11 C10 C7 114.84(11)
N2 C10 H10 109.2(8)
C11 C10 H10 108.9(9)
C7 C10 H10 108.4(8)
C12 C11 C10 112.92(12)
C12 C11 H11A 109.5(10)
C10 C11 H11A 107.8(10)
C12 C11 H11B 112.0(10)
C10 C11 H11B 109.6(10)
H11A C11 H11B 104.7(13)
C13 C12 C11 123.72(13)
C13 C12 H12 118.0(9)
C11 C12 H12 118.2(9)
C12 C13 C22 118.03(13)
C12 C13 C14 123.90(13)
C22 C13 C14 118.07(12)
N1 C14 C13 111.88(11)
N1 C14 C7 103.62(11)
C13 C14 C7 114.72(11)
N1 C14 H14 107.9(9)
C13 C14 H14 108.1(9)
C7 C14 H14 110.5(10)
N2 C15 C16 112.73(12)
N2 C15 H15A 108.5(9)
C16 C15 H15A 109.2(9)
N2 C15 H15B 106.1(9)
C16 C15 H15B 110.0(9)
H15A C15 H15B 110.3(12)
C17 C16 C21 118.66(14)
C17 C16 C15 120.06(13)
C21 C16 C15 121.28(13)
C18 C17 C16 120.83(16)
C18 C17 H17 120.5(12)
C16 C17 H17 118.7(11)
C19 C18 C17 120.04(17)
C19 C18 H18 120.4(12)
C17 C18 H18 119.5(12)
C18 C19 C20 120.06(16)
C18 C19 H19 122.2(12)
C20 C19 H19 117.7(12)
C19 C20 C21 119.84(16)
C19 C20 H20 119.9(11)
C21 C20 H20 120.2(11)
C20 C21 C16 120.55(15)
C20 C21 H21 120.8(11)
C16 C21 H21 118.7(11)
O2 C22 O3 123.10(14)
O2 C22 C13 125.22(14)
O3 C22 C13 111.68(12)
O3 C23 H23A 109.2(11)
O3 C23 H23B 103.7(11)
H23A C23 H23B 112.0(16)
O3 C23 H23C 109.4(11)
H23A C23 H23C 107.9(16)
H23B C23 H23C 114.5(16)
C1 N1 C14 108.91(12)
C1 N1 H1 115.5(12)
C14 N1 H1 114.1(12)
C9 N2 C15 122.63(12)
C9 N2 C10 112.04(11)
C15 N2 C10 122.83(11)
C22 O3 C23 115.19(13)

loop_
_geom_bond_atom_site_label_1
_geom_bond_atom_site_label_2
_geom_bond_distance
C1 C6 1.392(2)
C1 C2 1.393(2)
C1 N1 1.394(2)
C2 C3 1.391(2)
C2 H2 0.936(18)
C3 C4 1.384(3)
C3 H3 0.979(19)
C4 C5 1.392(2)
C4 H4 1.00(2)
C5 C6 1.381(2)
C5 H5 0.976(18)
C6 C7 1.5099(19)
C7 C10 1.5383(19)
C7 C8 1.5429(19)
C7 C14 1.5657(19)
C8 C9 1.518(2)
C8 H8A 1.042(17)
C8 H8B 0.959(18)
C9 O1 1.2275(17)
C9 N2 1.3538(18)
C10 N2 1.4791(17)
C10 C11 1.516(2)
C10 H10 0.980(15)
C11 C12 1.487(2)
C11 H11A 0.970(17)
C11 H11B 0.995(18)
C12 C13 1.330(2)
C12 H12 0.964(16)
C13 C22 1.489(2)
C13 C14 1.515(2)
C14 N1 1.4815(18)
C14 H14 0.996(17)
C15 N2 1.4552(18)
C15 C16 1.512(2)
C15 H15A 0.984(16)
C15 H15B 0.968(17)
C16 C17 1.386(2)
C16 C21 1.394(2)
C17 C18 1.386(2)
C17 H17 0.96(2)
C18 C19 1.375(3)
C18 H18 0.99(2)
C19 C20 1.387(3)
C19 H19 0.96(2)
C20 C21 1.386(2)
C20 H20 0.96(2)
C21 H21 0.953(19)
C22 O2 1.2147(18)
C22 O3 1.3446(19)
C23 O3 1.4464(19)
C23 H23A 0.96(2)
C23 H23B 1.02(2)
C23 H23C 1.04(2)
N1 H1 0.90(2)

loop_
_geom_hbond_atom_site_label_D
_geom_hbond_atom_site_label_H
_geom_hbond_atom_site_label_A
_geom_hbond_distance_DH
_geom_hbond_distance_HA
_geom_hbond_distance_DA
_geom_hbond_angle_DHA
_geom_hbond_site_symmetry_A
N1 H1 O1 0.90(2) 2.21(2) 3.0786(17) 164.2(17) 1_455
